data_7104842
loop_
_publ_author_name
'Patient, Lee'
'Berry, Malcolm B.'
'Coles, Simon J.'
'Hursthouse, Mike B.'
'Kilburn, Jeremy D.'

_publ_section_title
;
 Lewis acid mediated cyclisations of silylated methylenecyclopropyl
 hydrazones
;
_journal_coden_ASTM CHCOFS
_journal_issue 20
_journal_name_full
;
 Chemical Communications (Cambridge, United Kingdom)
;
_journal_page_first 2552
_journal_page_last 2553
_journal_paper_doi 10.1039/b306636c
_journal_year 2003
_chemical_formula_sum 'C18 H28 N2 O2 S Si'
_chemical_formula_weight 364.57
_space_group_IT_number 14
_symmetry_cell_setting monoclinic
_symmetry_space_group_name_Hall '-P 2ybc'
_symmetry_space_group_name_H-M 'P 1 21/c 1'
_atom_sites_solution_hydrogens geom
_atom_sites_solution_primary direct
_atom_sites_solution_secondary difmap
_audit_creation_method SHELXL-97
_cell_angle_alpha 90.00
_cell_angle_beta 116.1400(10)
_cell_angle_gamma 90.00
_cell_formula_units_Z 4
_cell_length_a 9.4824(2)
_cell_length_b 22.6655(6)
_cell_length_c 10.0368(3)
_cell_measurement_reflns_used 8192
_cell_measurement_temperature 120(2)
_cell_measurement_theta_max 27.48
_cell_measurement_theta_min 2.91
_cell_volume 1936.51(9)
_computing_cell_refinement 'DENZO & COLLECT'
_computing_data_collection 'DENZO (Otwinowski & Minor, 1997) & COLLECT (Hooft, 1998)'
_computing_data_reduction 'DENZO & COLLECT'
_computing_structure_refinement 'SHELXL-97 (Sheldrick, 1997)'
_computing_structure_solution 'SHELXS-97 (Sheldrick, 1997)'
_diffrn_ambient_temperature 120(2)
_diffrn_detector_area_resol_mean 9.091
_diffrn_measured_fraction_theta_full 0.974
_diffrn_measured_fraction_theta_max 0.974
_diffrn_measurement_device_type 'Nonius KappaCCD'
_diffrn_measurement_method '\f & \w scans'
_diffrn_radiation_monochromator graphite
_diffrn_radiation_source 'NONIUS FR591 rotating anode'
_diffrn_radiation_type MoK\a
_diffrn_radiation_wavelength 0.71073
_diffrn_reflns_av_R_equivalents 0.0682
_diffrn_reflns_av_sigmaI/netI 0.0607
_diffrn_reflns_limit_h_max 12
_diffrn_reflns_limit_h_min -12
_diffrn_reflns_limit_k_max 29
_diffrn_reflns_limit_k_min -25
_diffrn_reflns_limit_l_max 13
_diffrn_reflns_limit_l_min -13
_diffrn_reflns_number 12067
_diffrn_reflns_theta_full 27.49
_diffrn_reflns_theta_max 27.49
_diffrn_reflns_theta_min 2.99
_diffrn_standards_decay_% 0
_exptl_absorpt_coefficient_mu 0.242
_exptl_absorpt_correction_T_max 0.9762
_exptl_absorpt_correction_T_min 0.9223
_exptl_absorpt_correction_type multi-scan
_exptl_absorpt_process_details 'SORTAV Blessing (1997)'
_exptl_crystal_colour colourless
_exptl_crystal_density_diffrn 1.250
_exptl_crystal_density_method 'not measured'
_exptl_crystal_description block
_exptl_crystal_F_000 784
_exptl_crystal_size_max 0.34
_exptl_crystal_size_mid 0.18
_exptl_crystal_size_min 0.10
_refine_diff_density_max 0.609
_refine_diff_density_min -0.603
_refine_diff_density_rms 0.068
_refine_ls_extinction_coef 0.0000(17)
_refine_ls_extinction_expression Fc^*^=kFc[1+0.001xFc^2^\l^3^/sin(2\q)]^-1/4^
_refine_ls_extinction_method SHELXL
_refine_ls_goodness_of_fit_ref 1.006
_refine_ls_hydrogen_treatment riding
_refine_ls_matrix_type full
_refine_ls_number_parameters 226
_refine_ls_number_reflns 4341
_refine_ls_number_restraints 0
_refine_ls_restrained_S_all 1.006
_refine_ls_R_factor_all 0.0647
_refine_ls_R_factor_gt 0.0474
_refine_ls_shift/su_max 0.641
_refine_ls_shift/su_mean 0.004
_refine_ls_structure_factor_coef Fsqd
_refine_ls_weighting_details 'calc w=1/[\s^2^(Fo^2^)+(0.0820P)^2^+0.3863P] where P=(Fo^2^+2Fc^2^)/3'
_refine_ls_weighting_scheme calc
_refine_ls_wR_factor_gt 0.1236
_refine_ls_wR_factor_ref 0.1348
_reflns_number_gt 3436
_reflns_number_total 4341
_reflns_threshold_expression >2sigma(I)
_cod_data_source_file b306636c.txt
_cod_data_source_block 13d
_cod_depositor_comments
;
The following automatic conversions were performed:
'_symmetry_cell_setting' value 'Monoclinic' changed to 'monoclinic'
according to '/home/saulius/struct/CIF-dictionaries/cif_core.dic'
dictionary named 'cif_core.dic' version 2.4.1 from 2010-06-29.

Automatic conversion script
Id: cif_fix_enum 1527 2010-12-29 10:47:43Z saulius 
;
_cod_original_sg_symbol_H-M P2(1)/c
_cod_database_code 7104842

loop_
_symmetry_equiv_pos_as_xyz
'x, y, z'
'-x, y+1/2, -z+1/2'
'-x, -y, -z'
'x, -y-1/2, z-1/2'

loop_
_atom_site_label
_atom_site_type_symbol
_atom_site_fract_x
_atom_site_fract_y
_atom_site_fract_z
_atom_site_U_iso_or_equiv
_atom_site_adp_type
_atom_site_occupancy
_atom_site_symmetry_multiplicity
_atom_site_calc_flag
_atom_site_refinement_flags
_atom_site_disorder_assembly
_atom_site_disorder_group
C11 C 0.3395(2) 0.10254(9) 0.8002(2) 0.0266(4) Uani 1 1 d . . .
H11A H 0.4110 0.1053 0.9024 0.032 Uiso 1 1 calc R . .
H11B H 0.2482 0.0787 0.7698 0.032 Uiso 1 1 calc R . .
C1 C -0.2714(3) 0.04432(12) 0.0342(2) 0.0353(5) Uani 1 1 d . . .
H1A H -0.3083 0.0674 0.0953 0.053 Uiso 1 1 calc R . .
H1B H -0.3012 0.0029 0.0336 0.053 Uiso 1 1 calc R . .
H1C H -0.3193 0.0596 -0.0675 0.053 Uiso 1 1 calc R . .
C2 C -0.0952(2) 0.04900(10) 0.0975(2) 0.0246(4) Uani 1 1 d . . .
C3 C -0.0245(3) 0.10019(9) 0.0789(2) 0.0286(5) Uani 1 1 d . . .
H3 H -0.0886 0.1320 0.0229 0.034 Uiso 1 1 calc R . .
C4 C 0.1377(3) 0.10572(9) 0.1407(2) 0.0262(4) Uani 1 1 d . . .
H4 H 0.1844 0.1406 0.1257 0.031 Uiso 1 1 calc R . .
C5 C 0.2308(2) 0.05958(8) 0.2246(2) 0.0187(4) Uani 1 1 d . . .
C6 C 0.1640(2) 0.00797(8) 0.2446(2) 0.0212(4) Uani 1 1 d . . .
H6 H 0.2284 -0.0235 0.3018 0.025 Uiso 1 1 calc R . .
C7 C 0.0015(2) 0.00309(9) 0.1796(2) 0.0239(4) Uani 1 1 d . . .
H7 H -0.0449 -0.0325 0.1914 0.029 Uiso 1 1 calc R . .
C8 C 0.4704(2) 0.19430(8) 0.5716(2) 0.0207(4) Uani 1 1 d . . .
H8 H 0.5695 0.2019 0.5623 0.025 Uiso 1 1 calc R . .
C9 C 0.5056(2) 0.17172(9) 0.7283(2) 0.0225(4) Uani 1 1 d . . .
H9A H 0.6056 0.1495 0.7725 0.027 Uiso 1 1 calc R . .
H9B H 0.5112 0.2048 0.7948 0.027 Uiso 1 1 calc R . .
C10 C 0.3671(2) 0.13176(8) 0.7009(2) 0.0197(4) Uani 1 1 d . . .
C12 C 0.2658(2) 0.13006(8) 0.5332(2) 0.0178(4) Uani 1 1 d . . .
H12 H 0.2196 0.0900 0.4996 0.021 Uiso 1 1 calc R . .
C13 C 0.1375(2) 0.17809(8) 0.4800(2) 0.0188(4) Uani 1 1 d . . .
H13 H 0.1026 0.1817 0.3706 0.023 Uiso 1 1 calc R . .
C14 C 0.2134(2) 0.23795(8) 0.5459(2) 0.0213(4) Uani 1 1 d . . .
H14A H 0.1373 0.2700 0.4960 0.026 Uiso 1 1 calc R . .
H14B H 0.2388 0.2389 0.6527 0.026 Uiso 1 1 calc R . .
C15 C 0.3638(2) 0.24893(8) 0.5277(2) 0.0230(4) Uani 1 1 d . . .
H15A H 0.3355 0.2592 0.4231 0.028 Uiso 1 1 calc R . .
H15B H 0.4216 0.2827 0.5906 0.028 Uiso 1 1 calc R . .
C16 C -0.0287(3) 0.18020(11) 0.6896(2) 0.0339(5) Uani 1 1 d . . .
H16A H -0.0136 0.2229 0.7050 0.051 Uiso 1 1 calc R . .
H16B H 0.0616 0.1595 0.7657 0.051 Uiso 1 1 calc R . .
H16C H -0.1246 0.1684 0.6967 0.051 Uiso 1 1 calc R . .
C17 C -0.0944(2) 0.08091(9) 0.4644(2) 0.0236(4) Uani 1 1 d . . .
H17A H -0.1954 0.0727 0.4656 0.035 Uiso 1 1 calc R . .
H17B H -0.0119 0.0573 0.5412 0.035 Uiso 1 1 calc R . .
H17C H -0.1010 0.0707 0.3670 0.035 Uiso 1 1 calc R . .
C18 C -0.2078(2) 0.20595(10) 0.3609(3) 0.0330(5) Uani 1 1 d . . .
H18A H -0.2157 0.1976 0.2621 0.049 Uiso 1 1 calc R . .
H18B H -0.1850 0.2479 0.3837 0.049 Uiso 1 1 calc R . .
H18C H -0.3074 0.1960 0.3630 0.049 Uiso 1 1 calc R . .
N1 N 0.47818(18) 0.09669(7) 0.48158(18) 0.0189(3) Uani 1 1 d . . .
N2 N 0.37739(18) 0.14601(6) 0.47049(17) 0.0184(3) Uani 1 1 d . . .
O1 O 0.51214(15) 0.01250(6) 0.34516(15) 0.0227(3) Uani 1 1 d . . .
O2 O 0.47692(17) 0.11237(6) 0.23424(15) 0.0260(3) Uani 1 1 d . . .
Si1 Si -0.04680(6) 0.16079(2) 0.50165(6) 0.02014(16) Uani 1 1 d . . .
S1 S 0.43646(5) 0.069347(19) 0.31572(5) 0.01837(15) Uani 1 1 d . . .
H1 H 0.472(3) 0.0699(12) 0.532(3) 0.038(7) Uiso 1 1 d . . .

loop_
_atom_site_aniso_label
_atom_site_aniso_U_11
_atom_site_aniso_U_22
_atom_site_aniso_U_33
_atom_site_aniso_U_23
_atom_site_aniso_U_13
_atom_site_aniso_U_12
C11 0.0177(10) 0.0300(11) 0.0308(11) 0.0064(8) 0.0095(9) 0.0021(8)
C1 0.0206(11) 0.0539(15) 0.0289(11) 0.0010(10) 0.0086(9) 0.0011(10)
C2 0.0189(10) 0.0358(11) 0.0179(9) -0.0034(8) 0.0070(8) 0.0011(9)
C3 0.0264(11) 0.0254(11) 0.0274(11) 0.0032(8) 0.0059(9) 0.0065(9)
C4 0.0277(11) 0.0192(9) 0.0282(10) 0.0020(8) 0.0091(9) -0.0002(8)
C5 0.0185(9) 0.0177(9) 0.0222(9) -0.0009(7) 0.0109(8) -0.0006(7)
C6 0.0224(10) 0.0195(9) 0.0237(9) 0.0020(7) 0.0120(8) 0.0018(8)
C7 0.0226(10) 0.0280(10) 0.0242(9) 0.0009(8) 0.0132(8) -0.0036(8)
C8 0.0187(10) 0.0181(9) 0.0256(10) -0.0029(7) 0.0101(8) -0.0060(7)
C9 0.0179(10) 0.0236(10) 0.0243(10) -0.0009(7) 0.0077(8) -0.0027(8)
C10 0.0149(9) 0.0171(9) 0.0275(10) 0.0011(7) 0.0096(8) 0.0030(7)
C12 0.0143(9) 0.0137(8) 0.0272(10) -0.0006(7) 0.0107(8) -0.0010(7)
C13 0.0162(9) 0.0175(9) 0.0231(9) -0.0013(7) 0.0090(8) 0.0004(7)
C14 0.0237(10) 0.0144(9) 0.0245(10) -0.0008(7) 0.0096(8) 0.0006(8)
C15 0.0278(11) 0.0158(9) 0.0261(10) -0.0022(7) 0.0124(9) -0.0053(8)
C16 0.0318(12) 0.0372(12) 0.0393(12) -0.0092(10) 0.0216(11) 0.0032(10)
C17 0.0206(10) 0.0247(10) 0.0275(10) -0.0001(8) 0.0125(9) -0.0029(8)
C18 0.0203(11) 0.0299(11) 0.0463(13) 0.0072(10) 0.0124(10) 0.0038(9)
N1 0.0156(8) 0.0171(8) 0.0253(8) 0.0014(6) 0.0102(7) 0.0031(6)
N2 0.0160(8) 0.0142(7) 0.0271(8) -0.0015(6) 0.0114(7) -0.0008(6)
O1 0.0223(7) 0.0183(7) 0.0325(8) 0.0005(5) 0.0166(6) 0.0029(6)
O2 0.0292(8) 0.0214(7) 0.0332(8) 0.0028(6) 0.0193(7) -0.0047(6)
Si1 0.0161(3) 0.0191(3) 0.0263(3) -0.0012(2) 0.0104(2) 0.0026(2)
S1 0.0178(3) 0.0155(3) 0.0254(3) 0.00061(17) 0.0128(2) -0.00002(17)

loop_
_atom_type_symbol
_atom_type_description
_atom_type_scat_dispersion_real
_atom_type_scat_dispersion_imag
_atom_type_scat_source
C C 0.0033 0.0016 'International Tables Vol C Tables 4.2.6.8 and 6.1.1.4'
H H 0.0000 0.0000 'International Tables Vol C Tables 4.2.6.8 and 6.1.1.4'
N N 0.0061 0.0033 'International Tables Vol C Tables 4.2.6.8 and 6.1.1.4'
O O 0.0106 0.0060 'International Tables Vol C Tables 4.2.6.8 and 6.1.1.4'
Si Si 0.0817 0.0704 'International Tables Vol C Tables 4.2.6.8 and 6.1.1.4'
S S 0.1246 0.1234 'International Tables Vol C Tables 4.2.6.8 and 6.1.1.4'

loop_
_geom_angle_atom_site_label_1
_geom_angle_atom_site_label_2
_geom_angle_atom_site_label_3
_geom_angle
_geom_angle_site_symmetry_1
_geom_angle_site_symmetry_3
_geom_angle_publ_flag
C10 C11 H11A 120.0 . . ?
C10 C11 H11B 120.0 . . ?
H11A C11 H11B 120.0 . . ?
C2 C1 H1A 109.5 . . ?
C2 C1 H1B 109.5 . . ?
H1A C1 H1B 109.5 . . ?
C2 C1 H1C 109.5 . . ?
H1A C1 H1C 109.5 . . ?
H1B C1 H1C 109.5 . . ?
C3 C2 C7 118.14(18) . . ?
C3 C2 C1 120.8(2) . . ?
C7 C2 C1 121.1(2) . . ?
C4 C3 C2 121.30(19) . . ?
C4 C3 H3 119.3 . . ?
C2 C3 H3 119.3 . . ?
C3 C4 C5 119.11(19) . . ?
C3 C4 H4 120.4 . . ?
C5 C4 H4 120.4 . . ?
C6 C5 C4 120.98(18) . . ?
C6 C5 S1 120.11(15) . . ?
C4 C5 S1 118.80(15) . . ?
C5 C6 C7 118.84(18) . . ?
C5 C6 H6 120.6 . . ?
C7 C6 H6 120.6 . . ?
C6 C7 C2 121.61(19) . . ?
C6 C7 H7 119.2 . . ?
C2 C7 H7 119.2 . . ?
N2 C8 C15 106.29(15) . . ?
N2 C8 C9 104.35(14) . . ?
C15 C8 C9 112.29(15) . . ?
N2 C8 H8 111.2 . . ?
C15 C8 H8 111.2 . . ?
C9 C8 H8 111.2 . . ?
C10 C9 C8 103.40(15) . . ?
C10 C9 H9A 111.1 . . ?
C8 C9 H9A 111.1 . . ?
C10 C9 H9B 111.1 . . ?
C8 C9 H9B 111.1 . . ?
H9A C9 H9B 109.0 . . ?
C11 C10 C9 127.46(18) . . ?
C11 C10 C12 125.73(18) . . ?
C9 C10 C12 106.79(15) . . ?
N2 C12 C10 103.85(14) . . ?
N2 C12 C13 106.27(14) . . ?
C10 C12 C13 112.40(14) . . ?
N2 C12 H12 111.3 . . ?
C10 C12 H12 111.3 . . ?
C13 C12 H12 111.3 . . ?
C14 C13 C12 108.97(15) . . ?
C14 C13 Si1 114.35(12) . . ?
C12 C13 Si1 116.15(12) . . ?
C14 C13 H13 105.5 . . ?
C12 C13 H13 105.5 . . ?
Si1 C13 H13 105.5 . . ?
C15 C14 C13 111.94(15) . . ?
C15 C14 H14A 109.2 . . ?
C13 C14 H14A 109.2 . . ?
C15 C14 H14B 109.2 . . ?
C13 C14 H14B 109.2 . . ?
H14A C14 H14B 107.9 . . ?
C8 C15 C14 111.31(15) . . ?
C8 C15 H15A 109.4 . . ?
C14 C15 H15A 109.4 . . ?
C8 C15 H15B 109.4 . . ?
C14 C15 H15B 109.4 . . ?
H15A C15 H15B 108.0 . . ?
Si1 C16 H16A 109.5 . . ?
Si1 C16 H16B 109.5 . . ?
H16A C16 H16B 109.5 . . ?
Si1 C16 H16C 109.5 . . ?
H16A C16 H16C 109.5 . . ?
H16B C16 H16C 109.5 . . ?
Si1 C17 H17A 109.5 . . ?
Si1 C17 H17B 109.5 . . ?
H17A C17 H17B 109.5 . . ?
Si1 C17 H17C 109.5 . . ?
H17A C17 H17C 109.5 . . ?
H17B C17 H17C 109.5 . . ?
Si1 C18 H18A 109.5 . . ?
Si1 C18 H18B 109.5 . . ?
H18A C18 H18B 109.5 . . ?
Si1 C18 H18C 109.5 . . ?
H18A C18 H18C 109.5 . . ?
H18B C18 H18C 109.5 . . ?
N2 N1 S1 110.88(12) . . ?
N2 N1 H1 113.3(18) . . ?
S1 N1 H1 107.6(18) . . ?
N1 N2 C8 110.11(14) . . ?
N1 N2 C12 110.37(13) . . ?
C8 N2 C12 101.98(13) . . ?
C17 Si1 C18 109.66(10) . . ?
C17 Si1 C16 109.71(10) . . ?
C18 Si1 C16 108.41(11) . . ?
C17 Si1 C13 109.41(9) . . ?
C18 Si1 C13 106.76(9) . . ?
C16 Si1 C13 112.81(9) . . ?
O2 S1 O1 119.50(8) . . ?
O2 S1 N1 108.36(9) . . ?
O1 S1 N1 104.61(8) . . ?
O2 S1 C5 107.64(9) . . ?
O1 S1 C5 109.32(8) . . ?
N1 S1 C5 106.74(8) . . ?

loop_
_geom_bond_atom_site_label_1
_geom_bond_atom_site_label_2
_geom_bond_distance
_geom_bond_site_symmetry_2
_geom_bond_publ_flag
C11 C10 1.316(3) . ?
C11 H11A 0.9500 . ?
C11 H11B 0.9500 . ?
C1 C2 1.507(3) . ?
C1 H1A 0.9800 . ?
C1 H1B 0.9800 . ?
C1 H1C 0.9800 . ?
C2 C3 1.393(3) . ?
C2 C7 1.392(3) . ?
C3 C4 1.387(3) . ?
C3 H3 0.9500 . ?
C4 C5 1.388(3) . ?
C4 H4 0.9500 . ?
C5 C6 1.386(3) . ?
C5 S1 1.7656(19) . ?
C6 C7 1.388(3) . ?
C6 H6 0.9500 . ?
C7 H7 0.9500 . ?
C8 N2 1.489(2) . ?
C8 C15 1.535(3) . ?
C8 C9 1.544(3) . ?
C8 H8 1.0000 . ?
C9 C10 1.517(3) . ?
C9 H9A 0.9900 . ?
C9 H9B 0.9900 . ?
C10 C12 1.527(3) . ?
C12 N2 1.495(2) . ?
C12 C13 1.542(2) . ?
C12 H12 1.0000 . ?
C13 C14 1.542(3) . ?
C13 Si1 1.8950(19) . ?
C13 H13 1.0000 . ?
C14 C15 1.536(3) . ?
C14 H14A 0.9900 . ?
C14 H14B 0.9900 . ?
C15 H15A 0.9900 . ?
C15 H15B 0.9900 . ?
C16 Si1 1.870(2) . ?
C16 H16A 0.9800 . ?
C16 H16B 0.9800 . ?
C16 H16C 0.9800 . ?
C17 Si1 1.864(2) . ?
C17 H17A 0.9800 . ?
C17 H17B 0.9800 . ?
C17 H17C 0.9800 . ?
C18 Si1 1.864(2) . ?
C18 H18A 0.9800 . ?
C18 H18B 0.9800 . ?
C18 H18C 0.9800 . ?
N1 N2 1.443(2) . ?
N1 S1 1.6527(16) . ?
N1 H1 0.81(3) . ?
O1 S1 1.4407(14) . ?
O2 S1 1.4294(13) . ?

loop_
_cod_related_entry_id
_cod_related_entry_database
_cod_related_entry_code
1 ChemSpider 4411221
